data_7117285
loop_
_publ_author_name
'Brogden, David W.'
'Berry, John F.'

_publ_section_title
;
 Not all density functionals are created equal: the case of the missing
 electron in the oxidized [W-W[triple bond, length as m-dash]O](7+) core.
;
_journal_issue 44
_journal_name_full 'Chemical communications (Cambridge, England)'
_journal_page_first 9153
_journal_page_last 9156
_journal_paper_doi 10.1039/c5cc02917a
_journal_volume 51
_journal_year 2015
_chemical_formula_moiety 'C40 H32 N12 O W2, 3(C F3 O3 S), C H2 Cl2'
_chemical_formula_sum 'C44 H34 Cl2 F9 N12 O10 S3 W2'
_chemical_formula_weight 1596.61
_chemical_name_systematic
;
 ? 
;
_space_group_crystal_system monoclinic
_space_group_IT_number 14
_space_group_name_Hall '-P 2yn'
_space_group_name_H-M_alt 'P 1 21/n 1'
_symmetry_space_group_name_Hall '-P 2yn'
_symmetry_space_group_name_H-M 'P 1 21/n 1'
_atom_sites_solution_hydrogens geom
_atom_sites_solution_primary direct
_atom_sites_solution_secondary difmap
_audit_creation_date 2014-05-05
_audit_creation_method
;
Olex2 1.2
(compiled 2014.02.17 svn.r2891 for OlexSys, GUI svn.r4779)
;
_audit_update_record
;
2015-04-08 deposited with the CCDC.
2015-04-30 downloaded from the CCDC.
;
_cell_angle_alpha 90.00
_cell_angle_beta 102.4021(15)
_cell_angle_gamma 90.00
_cell_formula_units_Z 4
_cell_length_a 13.3770(4)
_cell_length_b 15.6886(4)
_cell_length_c 25.1243(7)
_cell_measurement_reflns_used 9155
_cell_measurement_temperature 100(2)
_cell_measurement_theta_max 25.40
_cell_measurement_theta_min 2.40
_cell_volume 5149.7(2)
_computing_cell_refinement 'SAINT+ Ver. 8.30C (Bruker-AXS, 2013)'
_computing_data_collection 'APEX2 Ver. 2013.2-0 (Bruker-AXS, 2013)'
_computing_data_reduction 'SAINT+ Ver. 8.30C (Bruker-AXS, 2013)'
_computing_molecular_graphics 'SHELXTL (Sheldrick, 2008-2013)'
_computing_publication_material 'SHELXTL (Sheldrick, 2008-2013)'
_computing_structure_refinement 'SHELXTL (Sheldrick, 2008-2013)'
_computing_structure_solution 'SHELXTL (Sheldrick, 2008-2013)'
_diffrn_ambient_temperature 100.02
_diffrn_detector_area_resol_mean 7.9
_diffrn_detector_type 'CCD area detector'
_diffrn_measured_fraction_theta_full 1.000
_diffrn_measured_fraction_theta_max 0.998
_diffrn_measurement_device 'three-circle diffractometer'
_diffrn_measurement_device_type Gromit
_diffrn_measurement_method '0.5\% \w and 0.5\% \f scans'
_diffrn_radiation_collimation 'focusing mirrors'
_diffrn_radiation_monochromator 'mirror optics'
_diffrn_radiation_probe x-ray
_diffrn_radiation_type MoK\a
_diffrn_radiation_wavelength 0.71073
_diffrn_reflns_av_R_equivalents 0.0387
_diffrn_reflns_av_unetI/netI 0.0176
_diffrn_reflns_limit_h_max 16
_diffrn_reflns_limit_h_min -16
_diffrn_reflns_limit_k_max 18
_diffrn_reflns_limit_k_min -18
_diffrn_reflns_limit_l_max 30
_diffrn_reflns_limit_l_min -30
_diffrn_reflns_number 101019
_diffrn_reflns_theta_full 25.00
_diffrn_reflns_theta_max 25.47
_diffrn_reflns_theta_min 1.54
_diffrn_source 'microfocus sealed X-ray tube'
_diffrn_source_type 'Incoatec I\ms'
_diffrn_standards_number 0
_exptl_absorpt_coefficient_mu 4.793
_exptl_absorpt_correction_T_max 0.9083
_exptl_absorpt_correction_T_min 0.6959
_exptl_absorpt_correction_type analytical
_exptl_absorpt_process_details
;
SADABS-2012/1 (Bruker,2012) was used for absorption correction.
wR2(int) was 0.0668 before and 0.0454 after correction.
The Ratio of minimum to maximum transmission is 0.7662.
The \l/2 correction factor is Not present.
;
_exptl_crystal_colour green
_exptl_crystal_colour_primary green
_exptl_crystal_density_diffrn 2.059
_exptl_crystal_density_method 'not measured'
_exptl_crystal_description plate
_exptl_crystal_F_000 3092
_exptl_crystal_size_max 0.123
_exptl_crystal_size_mid 0.059
_exptl_crystal_size_min 0.043
_refine_diff_density_max 0.814
_refine_diff_density_min -0.833
_refine_diff_density_rms 0.092
_refine_ls_extinction_method none
_refine_ls_goodness_of_fit_ref 1.101
_refine_ls_hydrogen_treatment constr
_refine_ls_matrix_type full
_refine_ls_number_parameters 754
_refine_ls_number_reflns 9534
_refine_ls_number_restraints 0
_refine_ls_restrained_S_all 1.101
_refine_ls_R_factor_all 0.0249
_refine_ls_R_factor_gt 0.0202
_refine_ls_shift/su_max 0.002
_refine_ls_shift/su_mean 0.000
_refine_ls_structure_factor_coef Fsqd
_refine_ls_weighting_details 'calc w=1/[\s^2^(Fo^2^)+(0.0144P)^2^+14.5205P] where P=(Fo^2^+2Fc^2^)/3'
_refine_ls_weighting_scheme calc
_refine_ls_wR_factor_gt 0.0445
_refine_ls_wR_factor_ref 0.0460
_reflns_number_gt 8664
_reflns_number_total 9534
_reflns_threshold_expression >2sigma(I)
_cod_data_source_file c5cc02917a2.cif
_cod_data_source_block berry522_0m
_cod_database_code 7117285
_olex2_refinement_description
;
1. Fixed Uiso
 At 1.2 times of:
  All C(H) groups, All C(H,H) groups
2. Others
 Sof(S2A)=Sof(O5A)=Sof(O6A)=Sof(O7A)=Sof(C42A)=Sof(F4A)=Sof(F5A)=Sof(F6A)=1-
 FVAR(1)
 Sof(S2)=Sof(F4)=Sof(F5)=Sof(F6)=Sof(O5)=Sof(O6)=Sof(O7)=Sof(C42)=FVAR(1)
3.a Free rotating group:
 S2A(O5A,O6A,O7A,C42A,F4A,F5A,F6A)
3.b Secondary CH2 refined with riding coordinates:
 C44(H44A,H44B)
3.c Aromatic/amide H refined with riding coordinates:
 C1(H1), C2(H2), C3(H3), C4(H4), C7(H7), C8(H8), C9(H9), C10(H10), C11(H11),
 C12(H12), C13(H13), C14(H14), C17(H17), C18(H18), C19(H19), C20(H20), C21(H21),
  C22(H22), C23(H23), C24(H24), C27(H27), C28(H28), C29(H29), C30(H30),
 C31(H31), C32(H32), C33(H33), C34(H34), C37(H37), C38(H38), C39(H39), C40(H40)
;

loop_
_space_group_symop_id
_space_group_symop_operation_xyz
1 'x, y, z'
2 '-x+1/2, y+1/2, -z+1/2'
3 '-x, -y, -z'
4 'x-1/2, -y-1/2, z-1/2'

loop_
_atom_site_label
_atom_site_type_symbol
_atom_site_fract_x
_atom_site_fract_y
_atom_site_fract_z
_atom_site_U_iso_or_equiv
_atom_site_adp_type
_atom_site_occupancy
_atom_site_calc_flag
_atom_site_disorder_assembly
_atom_site_disorder_group
_atom_site_refinement_flags_posn
W1 W 0.789547(10) 0.720661(8) 0.134778(5) 0.00922(4) Uani 1 d . . .
W2 W 0.650875(10) 0.629095(8) 0.044609(5) 0.01045(4) Uani 1 d . . .
O1 O 0.58975(17) 0.56194(14) -0.00475(9) 0.0145(5) Uani 1 d . . .
N1 N 0.9510(2) 0.69496(17) 0.16678(11) 0.0124(6) Uani 1 d . . .
N2 N 0.8472(2) 0.59347(17) 0.13402(10) 0.0106(5) Uani 1 d . . .
N3 N 0.7034(2) 0.51813(17) 0.09396(10) 0.0108(6) Uani 1 d . . .
N4 N 0.8641(2) 0.83757(18) 0.11669(11) 0.0137(6) Uani 1 d . . .
N5 N 0.8482(2) 0.73047(17) 0.06212(11) 0.0128(6) Uani 1 d . . .
N6 N 0.7860(2) 0.61512(18) 0.00998(11) 0.0138(6) Uani 1 d . . .
N7 N 0.7069(2) 0.82222(17) 0.16708(11) 0.0121(6) Uani 1 d . . .
N8 N 0.6623(2) 0.78553(17) 0.08125(11) 0.0116(6) Uani 1 d . . .
N9 N 0.6250(2) 0.73803(17) -0.00543(11) 0.0126(6) Uani 1 d . . .
N10 N 0.7991(2) 0.68421(17) 0.21965(10) 0.0112(6) Uani 1 d . . .
N11 N 0.6614(2) 0.65581(17) 0.15842(10) 0.0093(5) Uani 1 d . . .
N12 N 0.5283(2) 0.64386(16) 0.08454(11) 0.0109(6) Uani 1 d . . .
C1 C 1.0349(3) 0.7353(2) 0.19239(14) 0.0161(7) Uani 1 d . . .
H1 H 1.0337 0.7953 0.1970 0.019 Uiso 1 calc . . R
C2 C 1.1238(3) 0.6906(2) 0.21228(15) 0.0212(8) Uani 1 d . . .
H2 H 1.1837 0.7187 0.2314 0.025 Uiso 1 calc . . R
C3 C 1.1228(3) 0.6032(2) 0.20352(16) 0.0224(8) Uani 1 d . . .
H3 H 1.1839 0.5716 0.2161 0.027 Uiso 1 calc . . R
C4 C 1.0354(3) 0.5609(2) 0.17697(14) 0.0175(7) Uani 1 d . . .
H4 H 1.0356 0.5011 0.1709 0.021 Uiso 1 calc . . R
C5 C 0.9477(3) 0.6091(2) 0.15971(13) 0.0133(7) Uani 1 d . . .
C6 C 0.7994(2) 0.5156(2) 0.12585(12) 0.0112(7) Uani 1 d . . .
C7 C 0.8400(3) 0.4380(2) 0.14787(13) 0.0151(7) Uani 1 d . . .
H7 H 0.9081 0.4354 0.1688 0.018 Uiso 1 calc . . R
C8 C 0.7815(3) 0.3660(2) 0.13917(14) 0.0173(7) Uani 1 d . . .
H8 H 0.8095 0.3131 0.1536 0.021 Uiso 1 calc . . R
C9 C 0.6818(3) 0.3695(2) 0.10948(14) 0.0168(7) Uani 1 d . . .
H9 H 0.6396 0.3203 0.1047 0.020 Uiso 1 calc . . R
C10 C 0.6458(3) 0.4463(2) 0.08719(13) 0.0138(7) Uani 1 d . . .
H10 H 0.5777 0.4492 0.0662 0.017 Uiso 1 calc . . R
C11 C 0.8916(3) 0.9148(2) 0.13792(14) 0.0179(7) Uani 1 d . . .
H11 H 0.8734 0.9319 0.1709 0.022 Uiso 1 calc . . R
C12 C 0.9459(3) 0.9689(2) 0.11207(16) 0.0242(8) Uani 1 d . . .
H12 H 0.9665 1.0233 0.1271 0.029 Uiso 1 calc . . R
C13 C 0.9705(3) 0.9432(2) 0.06387(16) 0.0256(9) Uani 1 d . . .
H13 H 1.0076 0.9808 0.0457 0.031 Uiso 1 calc . . R
C14 C 0.9421(3) 0.8638(2) 0.04150(15) 0.0209(8) Uani 1 d . . .
H14 H 0.9579 0.8463 0.0081 0.025 Uiso 1 calc . . R
C15 C 0.8893(2) 0.8111(2) 0.07029(14) 0.0149(7) Uani 1 d . . .
C16 C 0.8634(3) 0.6726(2) 0.02390(13) 0.0132(7) Uani 1 d . . .
C17 C 0.9495(3) 0.6686(2) 0.00110(14) 0.0191(8) Uani 1 d . . .
H17 H 1.0047 0.7071 0.0125 0.023 Uiso 1 calc . . R
C18 C 0.9538(3) 0.6081(3) -0.03822(15) 0.0256(9) Uani 1 d . . .
H18 H 1.0110 0.6057 -0.0549 0.031 Uiso 1 calc . . R
C19 C 0.8737(3) 0.5511(3) -0.05307(15) 0.0257(9) Uani 1 d . . .
H19 H 0.8753 0.5094 -0.0803 0.031 Uiso 1 calc . . R
C20 C 0.7927(3) 0.5554(2) -0.02832(14) 0.0201(8) Uani 1 d . . .
H20 H 0.7389 0.5151 -0.0382 0.024 Uiso 1 calc . . R
C21 C 0.7052(3) 0.8657(2) 0.21282(13) 0.0144(7) Uani 1 d . . .
H21 H 0.7514 0.8513 0.2459 0.017 Uiso 1 calc . . R
C22 C 0.6363(3) 0.9316(2) 0.21194(14) 0.0195(8) Uani 1 d . . .
H22 H 0.6356 0.9634 0.2440 0.023 Uiso 1 calc . . R
C23 C 0.5680(3) 0.9506(2) 0.16340(15) 0.0206(8) Uani 1 d . . .
H23 H 0.5201 0.9955 0.1626 0.025 Uiso 1 calc . . R
C24 C 0.5685(3) 0.9054(2) 0.11640(14) 0.0168(7) Uani 1 d . . .
H24 H 0.5214 0.9173 0.0832 0.020 Uiso 1 calc . . R
C25 C 0.6414(3) 0.8414(2) 0.12026(13) 0.0122(7) Uani 1 d . . .
C26 C 0.6417(2) 0.8081(2) 0.02638(13) 0.0127(7) Uani 1 d . . .
C27 C 0.6419(3) 0.8891(2) 0.00445(14) 0.0173(7) Uani 1 d . . .
H27 H 0.6537 0.9381 0.0271 0.021 Uiso 1 calc . . R
C28 C 0.6245(3) 0.8959(2) -0.05140(14) 0.0196(8) Uani 1 d . . .
H28 H 0.6238 0.9506 -0.0676 0.024 Uiso 1 calc . . R
C29 C 0.6080(3) 0.8242(2) -0.08431(14) 0.0187(8) Uani 1 d . . .
H29 H 0.5961 0.8293 -0.1228 0.022 Uiso 1 calc . . R
C30 C 0.6091(3) 0.7455(2) -0.06024(13) 0.0153(7) Uani 1 d . . .
H30 H 0.5986 0.6958 -0.0823 0.018 Uiso 1 calc . . R
C31 C 0.8620(3) 0.6894(2) 0.26943(13) 0.0133(7) Uani 1 d . . .
H31 H 0.9268 0.7162 0.2735 0.016 Uiso 1 calc . . R
C32 C 0.8321(3) 0.6560(2) 0.31396(13) 0.0151(7) Uani 1 d . . .
H32 H 0.8749 0.6611 0.3492 0.018 Uiso 1 calc . . R
C33 C 0.7382(3) 0.6144(2) 0.30684(14) 0.0162(7) Uani 1 d . . .
H33 H 0.7182 0.5895 0.3374 0.019 Uiso 1 calc . . R
C34 C 0.6736(3) 0.6088(2) 0.25605(13) 0.0145(7) Uani 1 d . . .
H34 H 0.6099 0.5798 0.2508 0.017 Uiso 1 calc . . R
C35 C 0.7062(2) 0.6476(2) 0.21299(13) 0.0117(7) Uani 1 d . . .
C36 C 0.5572(2) 0.65629(19) 0.13922(13) 0.0104(6) Uani 1 d . . .
C37 C 0.4841(3) 0.6723(2) 0.17002(13) 0.0134(7) Uani 1 d . . .
H37 H 0.5043 0.6836 0.2080 0.016 Uiso 1 calc . . R
C38 C 0.3824(3) 0.6715(2) 0.14462(14) 0.0165(7) Uani 1 d . . .
H38 H 0.3317 0.6809 0.1652 0.020 Uiso 1 calc . . R
C39 C 0.3534(3) 0.6568(2) 0.08877(14) 0.0172(7) Uani 1 d . . .
H39 H 0.2830 0.6552 0.0711 0.021 Uiso 1 calc . . R
C40 C 0.4276(3) 0.6449(2) 0.05983(14) 0.0147(7) Uani 1 d . . .
H40 H 0.4083 0.6371 0.0215 0.018 Uiso 1 calc . . R
S2 S 0.4713(2) 0.40354(11) 0.18880(8) 0.0164(4) Uani 0.865(9) d A 1 .
S2A S 0.4948(8) 0.4089(6) 0.1953(4) 0.013(4) Uiso 0.135(9) d A 2 .
O5A O 0.5207(13) 0.4785(8) 0.1631(7) 0.018(6) Uiso 0.135(9) d A 2 G
O6A O 0.4678(13) 0.3298(7) 0.1663(6) 0.014(6) Uiso 0.135(9) d A 2 G
O7A O 0.5581(8) 0.4007(11) 0.2494(5) 0.016(7) Uiso 0.135(9) d A 2 G
C42A C 0.3708(8) 0.4440(8) 0.2093(5) 0.06(3) Uiso 0.135(9) d A 2 G
F4A F 0.3329(10) 0.3870(11) 0.2394(8) 0.027(6) Uiso 0.135(9) d A 2 G
F5A F 0.3795(13) 0.5178(9) 0.2366(8) 0.023(11) Uiso 0.135(9) d A 2 G
F6A F 0.3000(10) 0.4554(12) 0.1634(7) 0.049(9) Uiso 0.135(9) d A 2 G
F4 F 0.2781(3) 0.4411(3) 0.17959(17) 0.0426(10) Uani 0.865(9) d A 1 .
F5 F 0.3806(3) 0.5265(3) 0.2307(2) 0.0359(18) Uani 0.865(9) d A 1 .
F6 F 0.3539(3) 0.4022(2) 0.2598(2) 0.0383(10) Uani 0.865(9) d A 1 .
O5 O 0.4634(3) 0.4511(2) 0.13951(15) 0.0381(14) Uani 0.865(9) d A 1 .
O6 O 0.4478(3) 0.3143(2) 0.18103(17) 0.0242(9) Uani 0.865(9) d A 1 .
O7 O 0.5596(2) 0.4209(3) 0.2313(2) 0.0334(11) Uani 0.865(9) d A 1 .
C42 C 0.3661(4) 0.4452(3) 0.2156(3) 0.017(2) Uani 0.865(9) d A 1 .
S3 S 0.93280(7) 0.72575(6) -0.19529(4) 0.01816(18) Uani 1 d . . .
F7 F 0.7919(2) 0.7668(2) -0.14230(12) 0.0524(8) Uani 1 d . . .
F8 F 0.8685(3) 0.87326(17) -0.16926(13) 0.0638(9) Uani 1 d . . .
F9 F 0.9431(2) 0.80081(18) -0.10059(10) 0.0448(7) Uani 1 d . . .
O8 O 1.0286(2) 0.7645(2) -0.19805(11) 0.0325(7) Uani 1 d . . .
O9 O 0.8558(2) 0.73106(19) -0.24488(10) 0.0287(6) Uani 1 d . . .
O10 O 0.9410(2) 0.64497(17) -0.16777(12) 0.0309(7) Uani 1 d . . .
C43 C 0.8813(3) 0.7949(3) -0.14941(16) 0.0291(9) Uani 1 d . . .
S1 S 0.33597(7) 0.86569(6) -0.02520(3) 0.01694(18) Uani 1 d . . .
F1 F 0.16716(16) 0.80775(15) -0.08738(8) 0.0294(5) Uani 1 d . . .
F2 F 0.14244(17) 0.88595(15) -0.02117(9) 0.0318(5) Uani 1 d . . .
F3 F 0.19629(17) 0.75763(15) -0.00604(10) 0.0339(6) Uani 1 d . . .
O2 O 0.3287(2) 0.92995(16) -0.06683(10) 0.0244(6) Uani 1 d . . .
O3 O 0.3926(2) 0.79094(16) -0.03362(11) 0.0261(6) Uani 1 d . . .
O4 O 0.3576(2) 0.89794(17) 0.02971(10) 0.0242(6) Uani 1 d . . .
C41 C 0.2044(3) 0.8270(2) -0.03532(14) 0.0206(8) Uani 1 d . . .
Cl1 Cl 0.18785(9) 0.83930(9) 0.11864(5) 0.0471(3) Uani 1 d . . .
Cl2 Cl 0.29914(11) 0.99248(8) 0.16320(6) 0.0544(4) Uani 1 d . . .
C44 C 0.3080(3) 0.8827(3) 0.14855(18) 0.0341(10) Uani 1 d . . .
H44A H 0.3552 0.8751 0.1235 0.041 Uiso 1 calc . . R
H44B H 0.3369 0.8517 0.1827 0.041 Uiso 1 calc . . R

loop_
_atom_site_aniso_label
_atom_site_aniso_U_11
_atom_site_aniso_U_22
_atom_site_aniso_U_33
_atom_site_aniso_U_23
_atom_site_aniso_U_13
_atom_site_aniso_U_12
W1 0.00843(7) 0.01028(7) 0.00830(6) -0.00078(5) 0.00035(5) -0.00019(5)
W2 0.01006(7) 0.01193(7) 0.00815(6) -0.00074(5) -0.00075(5) 0.00024(5)
O1 0.0141(12) 0.0157(12) 0.0119(11) 0.0006(9) -0.0007(9) 0.0000(10)
N1 0.0121(14) 0.0139(14) 0.0104(13) -0.0006(11) 0.0010(11) -0.0002(11)
N2 0.0097(14) 0.0117(14) 0.0096(13) -0.0024(11) 0.0003(10) 0.0000(11)
N3 0.0109(14) 0.0116(14) 0.0092(13) -0.0013(11) 0.0008(11) 0.0009(11)
N4 0.0109(14) 0.0151(14) 0.0144(14) 0.0006(11) 0.0011(11) 0.0004(11)
N5 0.0128(14) 0.0140(14) 0.0128(14) -0.0002(11) 0.0053(11) 0.0005(11)
N6 0.0126(14) 0.0155(15) 0.0124(14) 0.0005(11) 0.0006(11) 0.0024(11)
N7 0.0111(14) 0.0117(14) 0.0134(14) -0.0011(11) 0.0023(11) -0.0023(11)
N8 0.0124(14) 0.0114(13) 0.0096(13) 0.0023(11) -0.0007(11) 0.0012(11)
N9 0.0117(14) 0.0128(14) 0.0132(14) -0.0009(11) 0.0023(11) -0.0001(11)
N10 0.0131(14) 0.0097(13) 0.0104(13) 0.0000(11) 0.0016(11) 0.0016(11)
N11 0.0081(13) 0.0113(13) 0.0086(13) -0.0009(10) 0.0021(10) -0.0006(10)
N12 0.0116(14) 0.0088(13) 0.0108(13) -0.0003(10) -0.0008(11) 0.0004(11)
C1 0.0129(17) 0.0171(18) 0.0171(17) -0.0017(14) 0.0005(14) -0.0034(14)
C2 0.0128(18) 0.0238(19) 0.0244(19) -0.0010(15) -0.0014(15) -0.0058(15)
C3 0.0105(17) 0.024(2) 0.031(2) -0.0009(16) 0.0015(15) 0.0052(15)
C4 0.0128(17) 0.0146(17) 0.0247(19) -0.0026(14) 0.0026(14) 0.0020(14)
C5 0.0148(17) 0.0159(17) 0.0086(15) -0.0017(13) 0.0014(13) -0.0018(14)
C6 0.0102(16) 0.0158(17) 0.0081(15) -0.0029(12) 0.0029(12) -0.0012(13)
C7 0.0128(17) 0.0180(18) 0.0134(16) 0.0012(13) 0.0004(13) 0.0055(14)
C8 0.0223(19) 0.0115(17) 0.0183(18) 0.0015(14) 0.0050(15) 0.0027(14)
C9 0.0205(19) 0.0099(16) 0.0194(18) -0.0034(14) 0.0032(14) -0.0039(14)
C10 0.0110(16) 0.0187(18) 0.0110(16) -0.0026(13) 0.0007(13) -0.0003(13)
C11 0.0152(18) 0.0158(18) 0.0220(18) -0.0011(14) 0.0019(14) -0.0011(14)
C12 0.023(2) 0.0161(18) 0.033(2) 0.0018(16) 0.0043(16) -0.0042(16)
C13 0.026(2) 0.022(2) 0.029(2) 0.0068(16) 0.0075(17) -0.0056(16)
C14 0.0213(19) 0.0230(19) 0.0200(18) 0.0051(15) 0.0078(15) -0.0020(16)
C15 0.0100(16) 0.0160(17) 0.0175(17) 0.0023(14) 0.0004(13) -0.0002(13)
C16 0.0148(17) 0.0147(17) 0.0093(15) 0.0033(13) 0.0007(13) 0.0044(14)
C17 0.0152(18) 0.026(2) 0.0169(17) 0.0019(15) 0.0042(14) -0.0004(15)
C18 0.023(2) 0.032(2) 0.024(2) 0.0003(17) 0.0107(16) 0.0057(17)
C19 0.030(2) 0.029(2) 0.0197(19) -0.0067(16) 0.0096(16) 0.0067(17)
C20 0.023(2) 0.0182(18) 0.0180(18) -0.0045(14) 0.0027(15) 0.0029(15)
C21 0.0148(17) 0.0154(17) 0.0122(16) -0.0014(13) 0.0010(13) -0.0035(14)
C22 0.025(2) 0.0179(18) 0.0169(17) -0.0053(14) 0.0073(15) 0.0000(15)
C23 0.0192(19) 0.0189(19) 0.0252(19) 0.0000(15) 0.0081(15) 0.0065(15)
C24 0.0149(18) 0.0179(18) 0.0167(17) 0.0009(14) 0.0010(14) 0.0022(14)
C25 0.0146(17) 0.0119(16) 0.0100(15) 0.0017(13) 0.0023(13) -0.0008(13)
C26 0.0076(16) 0.0181(17) 0.0117(16) 0.0012(13) 0.0006(12) 0.0015(13)
C27 0.0172(18) 0.0173(18) 0.0175(17) 0.0014(14) 0.0039(14) 0.0008(14)
C28 0.0195(19) 0.0197(18) 0.0175(18) 0.0039(14) -0.0008(14) 0.0044(15)
C29 0.0202(19) 0.025(2) 0.0109(16) 0.0025(14) 0.0032(14) 0.0060(15)
C30 0.0145(17) 0.0204(18) 0.0100(16) -0.0035(13) 0.0007(13) 0.0017(14)
C31 0.0116(16) 0.0123(16) 0.0135(16) -0.0022(13) -0.0028(13) 0.0016(13)
C32 0.0185(18) 0.0141(17) 0.0102(16) -0.0016(13) -0.0023(13) 0.0035(14)
C33 0.0192(18) 0.0166(18) 0.0133(16) 0.0033(13) 0.0041(14) 0.0040(14)
C34 0.0134(17) 0.0150(17) 0.0149(17) -0.0003(13) 0.0025(13) 0.0009(13)
C35 0.0118(16) 0.0095(16) 0.0132(16) -0.0023(12) 0.0016(13) 0.0023(13)
C36 0.0125(16) 0.0063(15) 0.0120(16) 0.0003(12) 0.0017(13) 0.0004(12)
C37 0.0147(17) 0.0132(17) 0.0120(16) 0.0019(13) 0.0019(13) 0.0005(13)
C38 0.0143(18) 0.0150(17) 0.0210(18) 0.0027(14) 0.0054(14) 0.0024(14)
C39 0.0105(17) 0.0178(18) 0.0219(18) 0.0003(14) 0.0005(14) -0.0001(14)
C40 0.0169(18) 0.0120(16) 0.0129(16) -0.0003(13) -0.0019(13) -0.0002(14)
S2 0.0150(8) 0.0196(8) 0.0142(7) -0.0013(5) 0.0026(6) 0.0034(6)
F4 0.0203(15) 0.059(2) 0.043(2) -0.0017(18) -0.0053(16) 0.0157(15)
F5 0.049(3) 0.0196(18) 0.047(3) -0.0043(15) 0.0263(18) 0.0061(13)
F6 0.049(2) 0.0384(19) 0.038(2) 0.0201(18) 0.0312(19) 0.0193(16)
O5 0.053(3) 0.037(2) 0.033(2) 0.0156(17) 0.027(2) 0.020(2)
O6 0.0265(18) 0.0206(17) 0.0238(19) -0.0050(15) 0.0014(16) 0.0037(14)
O7 0.0176(19) 0.044(2) 0.035(3) -0.016(2) -0.0022(16) 0.0004(15)
C42 0.019(3) 0.014(3) 0.018(3) 0.0034(16) 0.0033(18) 0.0032(17)
S3 0.0129(4) 0.0228(5) 0.0181(4) 0.0041(4) 0.0019(3) 0.0029(4)
F7 0.0275(14) 0.070(2) 0.0666(19) -0.0236(16) 0.0248(13) -0.0007(14)
F8 0.103(3) 0.0228(14) 0.065(2) 0.0001(13) 0.0170(19) 0.0213(15)
F9 0.0478(16) 0.0595(18) 0.0263(13) -0.0112(12) 0.0060(12) -0.0057(14)
O8 0.0182(14) 0.0536(19) 0.0248(15) 0.0124(13) 0.0023(11) -0.0069(13)
O9 0.0189(14) 0.0437(17) 0.0201(14) -0.0017(12) -0.0034(11) 0.0027(12)
O10 0.0337(16) 0.0204(14) 0.0397(17) 0.0076(12) 0.0107(13) 0.0104(12)
C43 0.030(2) 0.027(2) 0.029(2) 0.0001(17) 0.0040(18) 0.0042(18)
S1 0.0176(4) 0.0179(4) 0.0144(4) -0.0021(3) 0.0016(3) -0.0009(4)
F1 0.0237(12) 0.0413(14) 0.0196(11) -0.0065(10) -0.0031(9) -0.0049(10)
F2 0.0235(12) 0.0418(14) 0.0310(13) -0.0013(11) 0.0079(10) 0.0118(11)
F3 0.0261(13) 0.0378(14) 0.0352(13) 0.0163(11) 0.0007(10) -0.0068(10)
O2 0.0370(16) 0.0217(14) 0.0140(12) -0.0004(10) 0.0049(11) -0.0053(12)
O3 0.0194(14) 0.0230(14) 0.0359(15) -0.0070(12) 0.0061(12) 0.0013(11)
O4 0.0264(14) 0.0301(15) 0.0143(12) -0.0033(11) -0.0001(11) -0.0032(12)
C41 0.0177(19) 0.025(2) 0.0173(18) 0.0032(15) 0.0002(14) 0.0018(15)
Cl1 0.0330(6) 0.0755(9) 0.0342(6) 0.0047(6) 0.0101(5) 0.0038(6)
Cl2 0.0733(9) 0.0354(6) 0.0694(9) 0.0102(6) 0.0481(8) 0.0113(6)
C44 0.035(2) 0.037(2) 0.033(2) 0.0071(19) 0.0121(19) 0.007(2)

loop_
_atom_type_symbol
_atom_type_description
_atom_type_scat_dispersion_real
_atom_type_scat_dispersion_imag
_atom_type_scat_source
C C 0.0033 0.0016 'International Tables Vol C Tables 4.2.6.8 and 6.1.1.4'
H H 0.0000 0.0000 'International Tables Vol C Tables 4.2.6.8 and 6.1.1.4'
Cl Cl 0.1484 0.1585 'International Tables Vol C Tables 4.2.6.8 and 6.1.1.4'
F F 0.0171 0.0103 'International Tables Vol C Tables 4.2.6.8 and 6.1.1.4'
N N 0.0061 0.0033 'International Tables Vol C Tables 4.2.6.8 and 6.1.1.4'
O O 0.0106 0.0060 'International Tables Vol C Tables 4.2.6.8 and 6.1.1.4'
S S 0.1246 0.1234 'International Tables Vol C Tables 4.2.6.8 and 6.1.1.4'
W W -0.8490 6.8722 'International Tables Vol C Tables 4.2.6.8 and 6.1.1.4'

loop_
_geom_angle_atom_site_label_1
_geom_angle_atom_site_label_2
_geom_angle_atom_site_label_3
_geom_angle
N1 W1 W2 126.88(7)
N1 W1 N4 76.75(10)
N1 W1 N7 122.53(10)
N1 W1 N8 153.65(10)
N1 W1 N10 75.25(10)
N1 W1 N11 126.06(10)
N2 W1 W2 73.13(7)
N2 W1 N1 59.94(10)
N2 W1 N4 126.87(10)
N2 W1 N5 81.99(10)
N2 W1 N7 153.15(10)
N2 W1 N8 131.63(10)
N2 W1 N10 79.58(10)
N2 W1 N11 82.73(10)
N4 W1 W2 119.08(7)
N4 W1 N7 75.84(10)
N4 W1 N10 119.33(10)
N4 W1 N11 150.40(10)
N5 W1 W2 70.60(7)
N5 W1 N1 79.16(10)
N5 W1 N4 59.64(10)
N5 W1 N7 124.72(10)
N5 W1 N8 79.69(10)
N5 W1 N10 153.57(10)
N5 W1 N11 135.92(10)
N7 W1 W2 110.60(7)
N8 W1 W2 58.59(7)
N8 W1 N4 79.07(10)
N8 W1 N7 60.03(10)
N8 W1 N10 126.73(10)
N8 W1 N11 80.27(10)
N10 W1 W2 120.89(7)
N10 W1 N7 75.95(10)
N11 W1 W2 65.42(7)
N11 W1 N7 75.54(10)
N11 W1 N10 59.79(10)
O1 W2 W1 168.78(8)
O1 W2 N3 88.02(10)
O1 W2 N6 87.51(11)
O1 W2 N9 94.35(10)
O1 W2 N12 96.54(10)
N3 W2 W1 83.07(7)
N3 W2 N6 87.29(10)
N6 W2 W1 85.27(7)
N9 W2 W1 93.35(7)
N9 W2 N3 170.40(10)
N9 W2 N6 83.53(10)
N9 W2 N12 98.62(10)
N12 W2 W1 90.34(7)
N12 W2 N3 90.33(10)
N12 W2 N6 175.23(10)
C1 N1 W1 139.5(2)
C1 N1 C5 122.4(3)
C5 N1 W1 97.7(2)
C5 N2 W1 98.5(2)
C6 N2 W1 132.3(2)
C6 N2 C5 127.0(3)
C6 N3 W2 120.7(2)
C10 N3 W2 119.4(2)
C10 N3 C6 119.3(3)
C11 N4 W1 140.7(2)
C11 N4 C15 121.6(3)
C15 N4 W1 97.5(2)
C15 N5 W1 98.4(2)
C16 N5 W1 133.4(2)
C16 N5 C15 126.9(3)
C16 N6 W2 118.8(2)
C20 N6 W2 122.6(2)
C20 N6 C16 118.5(3)
C21 N7 W1 142.2(2)
C21 N7 C25 120.6(3)
C25 N7 W1 97.2(2)
C25 N8 W1 96.21(19)
C25 N8 C26 120.8(3)
C26 N8 W1 133.7(2)
C26 N9 W2 108.8(2)
C26 N9 C30 120.1(3)
C30 N9 W2 130.4(2)
C31 N10 W1 141.4(2)
C35 N10 W1 97.55(19)
C35 N10 C31 121.0(3)
C35 N11 W1 96.63(19)
C36 N11 W1 134.4(2)
C36 N11 C35 122.7(3)
C36 N12 W2 114.5(2)
C40 N12 W2 125.5(2)
C40 N12 C36 119.9(3)
N1 C1 H1 119.8
N1 C1 C2 120.5(3)
C2 C1 H1 119.8
C1 C2 H2 121.1
C1 C2 C3 117.8(3)
C3 C2 H2 121.1
C2 C3 H3 119.1
C4 C3 C2 121.9(3)
C4 C3 H3 119.1
C3 C4 H4 121.3
C5 C4 C3 117.3(3)
C5 C4 H4 121.3
N1 C5 N2 103.8(3)
N1 C5 C4 119.9(3)
N2 C5 C4 136.3(3)
N2 C6 C7 125.9(3)
N3 C6 N2 114.4(3)
N3 C6 C7 119.7(3)
C6 C7 H7 120.1
C8 C7 C6 119.8(3)
C8 C7 H7 120.1
C7 C8 H8 119.8
C7 C8 C9 120.4(3)
C9 C8 H8 119.8
C8 C9 H9 121.0
C10 C9 C8 118.0(3)
C10 C9 H9 121.0
N3 C10 C9 122.6(3)
N3 C10 H10 118.7
C9 C10 H10 118.7
N4 C11 H11 120.0
N4 C11 C12 119.9(3)
C12 C11 H11 120.0
C11 C12 H12 120.5
C11 C12 C13 119.1(3)
C13 C12 H12 120.5
C12 C13 H13 119.3
C12 C13 C14 121.5(3)
C14 C13 H13 119.3
C13 C14 H14 121.6
C13 C14 C15 116.8(3)
C15 C14 H14 121.6
N4 C15 N5 104.3(3)
N4 C15 C14 121.1(3)
N5 C15 C14 134.5(3)
N5 C16 C17 125.4(3)
N6 C16 N5 113.6(3)
N6 C16 C17 121.0(3)
C16 C17 H17 120.3
C18 C17 C16 119.4(3)
C18 C17 H17 120.3
C17 C18 H18 120.4
C17 C18 C19 119.3(3)
C19 C18 H18 120.4
C18 C19 H19 120.3
C20 C19 C18 119.4(3)
C20 C19 H19 120.3
N6 C20 C19 122.5(3)
N6 C20 H20 118.8
C19 C20 H20 118.8
N7 C21 H21 120.0
N7 C21 C22 120.1(3)
C22 C21 H21 120.0
C21 C22 H22 120.5
C21 C22 C23 119.0(3)
C23 C22 H22 120.5
C22 C23 H23 119.4
C24 C23 C22 121.2(3)
C24 C23 H23 119.4
C23 C24 H24 121.8
C23 C24 C25 116.4(3)
C25 C24 H24 121.8
N7 C25 N8 106.6(3)
N7 C25 C24 122.7(3)
N8 C25 C24 130.7(3)
N9 C26 N8 110.6(3)
N9 C26 C27 121.7(3)
C27 C26 N8 127.6(3)
C26 C27 H27 121.2
C28 C27 C26 117.6(3)
C28 C27 H27 121.2
C27 C28 H28 119.5
C27 C28 C29 121.0(3)
C29 C28 H28 119.5
C28 C29 H29 120.6
C30 C29 C28 118.8(3)
C30 C29 H29 120.6
N9 C30 C29 120.7(3)
N9 C30 H30 119.6
C29 C30 H30 119.6
N10 C31 H31 120.0
N10 C31 C32 120.0(3)
C32 C31 H31 120.0
C31 C32 H32 120.4
C31 C32 C33 119.2(3)
C33 C32 H32 120.4
C32 C33 H33 119.5
C34 C33 C32 121.1(3)
C34 C33 H33 119.5
C33 C34 H34 121.5
C33 C34 C35 116.9(3)
C35 C34 H34 121.5
N10 C35 N11 106.0(3)
N10 C35 C34 121.7(3)
N11 C35 C34 132.3(3)
N11 C36 C37 125.9(3)
N12 C36 N11 113.6(3)
N12 C36 C37 120.4(3)
C36 C37 H37 120.5
C38 C37 C36 118.9(3)
C38 C37 H37 120.5
C37 C38 H38 119.8
C37 C38 C39 120.3(3)
C39 C38 H38 119.8
C38 C39 H39 120.6
C40 C39 C38 118.8(3)
C40 C39 H39 120.6
N12 C40 C39 121.5(3)
N12 C40 H40 119.2
C39 C40 H40 119.2
O5 S2 O6 114.6(3)
O5 S2 O7 116.1(3)
O5 S2 C42 102.5(2)
O6 S2 C42 103.7(2)
O7 S2 O6 114.0(2)
O7 S2 C42 103.6(2)
O5A S2A C42A 102.4
O6A S2A O5A 115.5
O6A S2A C42A 102.4
O7A S2A O5A 115.5
O7A S2A O6A 115.5
O7A S2A C42A 102.4
F4A C42A S2A 111.9
F5A C42A S2A 111.9
F5A C42A F4A 106.9
F6A C42A S2A 111.9
F6A C42A F4A 107.0
F6A C42A F5A 107.0
F4 C42 S2 112.1(5)
F4 C42 F5 107.1(4)
F4 C42 F6 107.1(5)
F5 C42 S2 112.0(4)
F5 C42 F6 106.4(6)
F6 C42 S2 111.8(3)
O8 S3 O9 114.49(17)
O8 S3 O10 114.91(17)
O8 S3 C43 103.95(19)
O9 S3 C43 102.48(18)
O10 S3 O9 115.75(18)
O10 S3 C43 102.75(18)
F7 C43 S3 111.2(3)
F7 C43 F8 108.3(4)
F7 C43 F9 107.5(3)
F8 C43 S3 110.5(3)
F8 C43 F9 106.7(3)
F9 C43 S3 112.4(3)
O2 S1 C41 102.64(16)
O3 S1 O2 114.82(16)
O3 S1 O4 115.10(16)
O3 S1 C41 103.36(16)
O4 S1 O2 114.72(16)
O4 S1 C41 103.87(16)
F1 C41 S1 111.0(2)
F1 C41 F2 107.2(3)
F1 C41 F3 107.5(3)
F2 C41 S1 111.4(3)
F3 C41 S1 112.6(2)
F3 C41 F2 106.8(3)
Cl1 C44 Cl2 111.7(2)
Cl1 C44 H44A 109.3
Cl1 C44 H44B 109.3
Cl2 C44 H44A 109.3
Cl2 C44 H44B 109.3
H44A C44 H44B 107.9

loop_
_geom_bond_atom_site_label_1
_geom_bond_atom_site_label_2
_geom_bond_distance
W1 W2 2.97184(19)
W1 N1 2.174(3)
W1 N2 2.141(3)
W1 N4 2.182(3)
W1 N5 2.142(3)
W1 N7 2.192(3)
W1 N8 2.181(3)
W1 N10 2.185(3)
W1 N11 2.182(3)
W2 O1 1.697(2)
W2 N3 2.165(3)
W2 N6 2.179(3)
W2 N9 2.106(3)
W2 N12 2.110(3)
N1 C1 1.328(4)
N1 C5 1.359(4)
N2 C5 1.382(4)
N2 C6 1.374(4)
N3 C6 1.360(4)
N3 C10 1.356(4)
N4 C11 1.343(4)
N4 C15 1.347(4)
N5 C15 1.377(4)
N5 C16 1.368(4)
N6 C16 1.360(4)
N6 C20 1.360(4)
N7 C21 1.341(4)
N7 C25 1.342(4)
N8 C25 1.387(4)
N8 C26 1.392(4)
N9 C26 1.349(4)
N9 C30 1.353(4)
N10 C31 1.351(4)
N10 C35 1.346(4)
N11 C35 1.379(4)
N11 C36 1.374(4)
N12 C36 1.359(4)
N12 C40 1.358(4)
C1 H1 0.9500
C1 C2 1.378(5)
C2 H2 0.9500
C2 C3 1.388(5)
C3 H3 0.9500
C3 C4 1.386(5)
C4 H4 0.9500
C4 C5 1.385(5)
C6 C7 1.398(5)
C7 H7 0.9500
C7 C8 1.365(5)
C8 H8 0.9500
C8 C9 1.382(5)
C9 H9 0.9500
C9 C10 1.371(5)
C10 H10 0.9500
C11 H11 0.9500
C11 C12 1.368(5)
C12 H12 0.9500
C12 C13 1.381(5)
C13 H13 0.9500
C13 C14 1.385(5)
C14 H14 0.9500
C14 C15 1.388(5)
C16 C17 1.394(5)
C17 H17 0.9500
C17 C18 1.379(5)
C18 H18 0.9500
C18 C19 1.383(6)
C19 H19 0.9500
C19 C20 1.362(5)
C20 H20 0.9500
C21 H21 0.9500
C21 C22 1.381(5)
C22 H22 0.9500
C22 C23 1.390(5)
C23 H23 0.9500
C23 C24 1.379(5)
C24 H24 0.9500
C24 C25 1.388(5)
C26 C27 1.385(5)
C27 H27 0.9500
C27 C28 1.376(5)
C28 H28 0.9500
C28 C29 1.386(5)
C29 H29 0.9500
C29 C30 1.373(5)
C30 H30 0.9500
C31 H31 0.9500
C31 C32 1.371(5)
C32 H32 0.9500
C32 C33 1.392(5)
C33 H33 0.9500
C33 C34 1.382(5)
C34 H34 0.9500
C34 C35 1.391(5)
C36 C37 1.394(5)
C37 H37 0.9500
C37 C38 1.373(5)
C38 H38 0.9500
C38 C39 1.393(5)
C39 H39 0.9500
C39 C40 1.363(5)
C40 H40 0.9500
S2 O5 1.430(3)
S2 O6 1.439(4)
S2 O7 1.438(4)
S2 C42 1.808(6)
S2A O5A 1.4454
S2A O6A 1.4450
S2A O7A 1.4449
S2A C42A 1.8511
C42A F4A 1.3388
C42A F5A 1.3385
C42A F6A 1.3385
F4 C42 1.324(5)
F5 C42 1.333(5)
F6 C42 1.337(7)
S3 O8 1.433(3)
S3 O9 1.438(3)
S3 O10 1.437(3)
S3 C43 1.822(4)
F7 C43 1.323(5)
F8 C43 1.324(5)
F9 C43 1.327(5)
S1 O2 1.441(3)
S1 O3 1.437(3)
S1 O4 1.439(3)
S1 C41 1.828(4)
F1 C41 1.330(4)
F2 C41 1.340(4)
F3 C41 1.330(4)
Cl1 C44 1.759(5)
Cl2 C44 1.770(5)
C44 H44A 0.9900
C44 H44B 0.9900

loop_
_geom_torsion_atom_site_label_1
_geom_torsion_atom_site_label_2
_geom_torsion_atom_site_label_3
_geom_torsion_atom_site_label_4
_geom_torsion
W1 W2 N3 C6 -31.4(2)
W1 W2 N3 C10 158.0(2)
W1 W2 N6 C16 -24.9(2)
W1 W2 N6 C20 160.5(3)
W1 W2 N9 C26 -24.3(2)
W1 W2 N9 C30 146.2(3)
W1 W2 N12 C36 -22.9(2)
W1 W2 N12 C40 154.5(2)
W1 N1 C1 C2 171.5(3)
W1 N1 C5 N2 3.6(2)
W1 N1 C5 C4 -177.2(3)
W1 N2 C5 N1 -3.7(3)
W1 N2 C5 C4 177.3(4)
W1 N2 C6 N3 27.8(4)
W1 N2 C6 C7 -150.9(3)
W1 N4 C11 C12 175.6(3)
W1 N4 C15 N5 3.1(3)
W1 N4 C15 C14 -179.0(3)
W1 N5 C15 N4 -3.2(3)
W1 N5 C15 C14 179.4(4)
W1 N5 C16 N6 41.1(4)
W1 N5 C16 C17 -137.4(3)
W1 N7 C21 C22 176.6(3)
W1 N7 C25 N8 1.8(3)
W1 N7 C25 C24 -179.1(3)
W1 N8 C25 N7 -1.8(3)
W1 N8 C25 C24 179.2(3)
W1 N8 C26 N9 68.3(4)
W1 N8 C26 C27 -108.7(4)
W1 N10 C31 C32 178.8(3)
W1 N10 C35 N11 -0.8(3)
W1 N10 C35 C34 177.1(3)
W1 N11 C35 N10 0.8(3)
W1 N11 C35 C34 -176.8(3)
W1 N11 C36 N12 50.2(4)
W1 N11 C36 C37 -126.3(3)
W2 W1 N1 C1 154.1(3)
W2 W1 N1 C5 -34.1(2)
W2 W1 N2 C5 156.7(2)
W2 W1 N2 C6 -39.9(3)
W2 W1 N4 C11 141.9(3)
W2 W1 N4 C15 -42.2(2)
W2 W1 N5 C15 145.6(2)
W2 W1 N5 C16 -47.2(3)
W2 W1 N7 C21 150.3(3)
W2 W1 N7 C25 -32.0(2)
W2 W1 N8 C25 147.1(2)
W2 W1 N8 C26 -68.1(3)
W2 W1 N10 C31 157.9(3)
W2 W1 N10 C35 -24.1(2)
W2 W1 N11 C35 156.4(2)
W2 W1 N11 C36 -52.7(3)
W2 N3 C6 N2 15.1(4)
W2 N3 C6 C7 -166.0(2)
W2 N3 C10 C9 168.0(3)
W2 N6 C16 N5 4.2(4)
W2 N6 C16 C17 -177.3(2)
W2 N6 C20 C19 174.6(3)
W2 N9 C26 N8 -4.7(3)
W2 N9 C26 C27 172.5(3)
W2 N9 C30 C29 -170.8(3)
W2 N12 C36 N11 -0.8(3)
W2 N12 C36 C37 176.0(2)
W2 N12 C40 C39 -178.4(2)
O1 W2 N3 C6 141.8(2)
O1 W2 N3 C10 -28.9(2)
O1 W2 N6 C16 163.7(2)
O1 W2 N6 C20 -10.9(3)
O1 W2 N9 C26 163.8(2)
O1 W2 N9 C30 -25.6(3)
O1 W2 N12 C36 148.2(2)
O1 W2 N12 C40 -34.3(3)
N1 W1 W2 O1 16.6(4)
N1 W1 W2 N3 54.33(11)
N1 W1 W2 N6 -33.50(11)
N1 W1 W2 N9 -116.72(12)
N1 W1 W2 N12 144.62(11)
N1 W1 N2 C5 2.57(18)
N1 W1 N2 C6 165.9(3)
N1 W1 N4 C11 -93.0(4)
N1 W1 N4 C15 82.8(2)
N1 W1 N5 C15 -78.7(2)
N1 W1 N5 C16 88.4(3)
N1 W1 N7 C21 -29.7(4)
N1 W1 N7 C25 147.94(19)
N1 W1 N8 C25 -102.3(3)
N1 W1 N8 C26 42.5(4)
N1 W1 N10 C31 33.4(3)
N1 W1 N10 C35 -148.5(2)
N1 W1 N11 C35 37.5(2)
N1 W1 N11 C36 -171.6(3)
N1 C1 C2 C3 1.4(5)
N2 W1 W2 O1 -11.5(4)
N2 W1 W2 N3 26.18(10)
N2 W1 W2 N6 -61.66(10)
N2 W1 W2 N9 -144.88(11)
N2 W1 W2 N12 116.47(10)
N2 W1 N1 C1 -174.5(4)
N2 W1 N1 C5 -2.61(18)
N2 W1 N4 C11 -128.0(3)
N2 W1 N4 C15 47.9(2)
N2 W1 N5 C15 -139.5(2)
N2 W1 N5 C16 27.6(3)
N2 W1 N7 C21 57.1(5)
N2 W1 N7 C25 -125.2(2)
N2 W1 N8 C25 151.15(18)
N2 W1 N8 C26 -64.1(3)
N2 W1 N10 C31 94.9(4)
N2 W1 N10 C35 -87.1(2)
N2 W1 N11 C35 81.62(19)
N2 W1 N11 C36 -127.4(3)
N2 C6 C7 C8 175.9(3)
N3 W2 N6 C16 -108.1(2)
N3 W2 N6 C20 77.2(3)
N3 W2 N9 C26 -92.1(6)
N3 W2 N9 C30 78.4(7)
N3 W2 N12 C36 60.1(2)
N3 W2 N12 C40 -122.4(3)
N3 C6 C7 C8 -2.8(5)
N4 W1 W2 O1 111.7(4)
N4 W1 W2 N3 149.46(11)
N4 W1 W2 N6 61.62(11)
N4 W1 W2 N9 -21.59(11)
N4 W1 W2 N12 -120.25(11)
N4 W1 N1 C1 37.5(3)
N4 W1 N1 C5 -150.6(2)
N4 W1 N2 C5 42.7(2)
N4 W1 N2 C6 -154.0(3)
N4 W1 N5 C15 2.19(18)
N4 W1 N5 C16 169.3(3)
N4 W1 N7 C21 -93.5(4)
N4 W1 N7 C25 84.1(2)
N4 W1 N8 C25 -78.62(19)
N4 W1 N8 C26 66.2(3)
N4 W1 N10 C31 -31.7(4)
N4 W1 N10 C35 146.32(18)
N4 W1 N11 C35 -97.6(2)
N4 W1 N11 C36 53.4(4)
N4 C11 C12 C13 0.9(5)
N5 W1 W2 O1 75.7(4)
N5 W1 W2 N3 113.45(10)
N5 W1 W2 N6 25.61(11)
N5 W1 W2 N9 -57.60(11)
N5 W1 W2 N12 -156.26(10)
N5 W1 N1 C1 98.6(4)
N5 W1 N1 C5 -89.6(2)
N5 W1 N2 C5 84.6(2)
N5 W1 N2 C6 -112.0(3)
N5 W1 N4 C11 -178.1(4)
N5 W1 N4 C15 -2.24(18)
N5 W1 N7 C21 -129.5(4)
N5 W1 N7 C25 48.1(2)
N5 W1 N8 C25 -139.4(2)
N5 W1 N8 C26 5.4(3)
N5 W1 N10 C31 48.4(5)
N5 W1 N10 C35 -133.6(2)
N5 W1 N11 C35 152.14(18)
N5 W1 N11 C36 -56.9(3)
N5 C16 C17 C18 -178.3(3)
N6 W2 N3 C6 54.2(2)
N6 W2 N3 C10 -116.5(2)
N6 W2 N9 C26 -109.2(2)
N6 W2 N9 C30 61.4(3)
N6 W2 N12 C36 0.1(13)
N6 W2 N12 C40 177.6(11)
N6 C16 C17 C18 3.4(5)
N7 W1 W2 O1 -163.4(4)
N7 W1 W2 N3 -125.71(10)
N7 W1 W2 N6 146.45(10)
N7 W1 W2 N9 63.24(11)
N7 W1 W2 N12 -35.42(10)
N7 W1 N1 C1 -25.9(4)
N7 W1 N1 C5 145.99(18)
N7 W1 N2 C5 -100.9(3)
N7 W1 N2 C6 62.5(4)
N7 W1 N4 C11 36.0(4)
N7 W1 N4 C15 -148.2(2)
N7 W1 N5 C15 43.5(2)
N7 W1 N5 C16 -149.4(3)
N7 W1 N8 C25 1.23(18)
N7 W1 N8 C26 146.0(3)
N7 W1 N10 C31 -96.3(4)
N7 W1 N10 C35 81.8(2)
N7 W1 N11 C35 -82.48(19)
N7 W1 N11 C36 68.5(3)
N7 C21 C22 C23 1.3(5)
N8 W1 W2 O1 165.3(4)
N8 W1 W2 N3 -156.97(11)
N8 W1 W2 N6 115.20(11)
N8 W1 W2 N9 31.98(11)
N8 W1 W2 N12 -66.68(11)
N8 W1 N1 C1 61.4(4)
N8 W1 N1 C5 -126.7(2)
N8 W1 N2 C5 153.12(18)
N8 W1 N2 C6 -43.5(3)
N8 W1 N4 C11 97.5(4)
N8 W1 N4 C15 -86.6(2)
N8 W1 N5 C15 85.5(2)
N8 W1 N5 C16 -107.4(3)
N8 W1 N7 C21 -178.9(4)
N8 W1 N7 C25 -1.27(18)
N8 W1 N10 C31 -130.3(3)
N8 W1 N10 C35 47.8(2)
N8 W1 N11 C35 -143.84(19)
N8 W1 N11 C36 7.1(3)
N8 C26 C27 C28 176.6(3)
N9 W2 N3 C6 37.2(7)
N9 W2 N3 C10 -133.4(6)
N9 W2 N6 C16 69.1(2)
N9 W2 N6 C20 -105.6(3)
N9 W2 N12 C36 -116.4(2)
N9 W2 N12 C40 61.1(3)
N9 C26 C27 C28 -0.1(5)
N10 W1 W2 O1 -77.9(4)
N10 W1 W2 N3 -40.14(11)
N10 W1 W2 N6 -127.98(11)
N10 W1 W2 N9 148.81(11)
N10 W1 W2 N12 50.15(11)
N10 W1 N1 C1 -88.1(4)
N10 W1 N1 C5 83.7(2)
N10 W1 N2 C5 -76.33(19)
N10 W1 N2 C6 87.0(3)
N10 W1 N4 C11 -28.6(4)
N10 W1 N4 C15 147.22(19)
N10 W1 N5 C15 -93.4(3)
N10 W1 N5 C16 73.7(4)
N10 W1 N7 C21 32.2(4)
N10 W1 N7 C25 -150.1(2)
N10 W1 N8 C25 40.0(2)
N10 W1 N8 C26 -175.3(3)
N10 W1 N11 C35 -0.52(17)
N10 W1 N11 C36 150.5(3)
N10 C31 C32 C33 2.1(5)
N11 W1 W2 O1 -101.2(4)
N11 W1 W2 N3 -63.44(10)
N11 W1 W2 N6 -151.28(10)
N11 W1 W2 N9 125.51(11)
N11 W1 W2 N12 26.85(10)
N11 W1 N1 C1 -121.5(3)
N11 W1 N1 C5 50.4(2)
N11 W1 N2 C5 -136.8(2)
N11 W1 N2 C6 26.5(3)
N11 W1 N4 C11 51.1(4)
N11 W1 N4 C15 -133.1(2)
N11 W1 N5 C15 149.71(18)
N11 W1 N5 C16 -43.2(4)
N11 W1 N7 C21 94.1(4)
N11 W1 N7 C25 -88.2(2)
N11 W1 N8 C25 80.07(19)
N11 W1 N8 C26 -135.2(3)
N11 W1 N10 C31 -177.5(4)
N11 W1 N10 C35 0.54(18)
N11 C36 C37 C38 179.2(3)
N12 W2 N3 C6 -121.7(2)
N12 W2 N3 C10 67.7(2)
N12 W2 N6 C16 -48.0(13)
N12 W2 N6 C20 137.4(12)
N12 W2 N9 C26 66.5(2)
N12 W2 N9 C30 -122.9(3)
N12 C36 C37 C38 2.9(5)
C1 N1 C5 N2 177.3(3)
C1 N1 C5 C4 -3.4(5)
C1 C2 C3 C4 -1.7(6)
C2 C3 C4 C5 -0.6(6)
C3 C4 C5 N1 3.1(5)
C3 C4 C5 N2 -178.0(4)
C5 N1 C1 C2 1.1(5)
C5 N2 C6 N3 -172.9(3)
C5 N2 C6 C7 8.3(5)
C6 N2 C5 N1 -168.3(3)
C6 N2 C5 C4 12.7(6)
C6 N3 C10 C9 -2.8(5)
C6 C7 C8 C9 -1.1(5)
C7 C8 C9 C10 3.0(5)
C8 C9 C10 N3 -1.1(5)
C10 N3 C6 N2 -174.2(3)
C10 N3 C6 C7 4.7(4)
C11 N4 C15 N5 -180.0(3)
C11 N4 C15 C14 -2.1(5)
C11 C12 C13 C14 -0.6(6)
C12 C13 C14 C15 -1.0(6)
C13 C14 C15 N4 2.3(5)
C13 C14 C15 N5 179.4(4)
C15 N4 C11 C12 0.5(5)
C15 N5 C16 N6 -154.9(3)
C15 N5 C16 C17 26.6(5)
C16 N5 C15 N4 -171.5(3)
C16 N5 C15 C14 11.1(6)
C16 N6 C20 C19 0.0(5)
C16 C17 C18 C19 -1.9(5)
C17 C18 C19 C20 -0.5(6)
C18 C19 C20 N6 1.5(6)
C20 N6 C16 N5 179.1(3)
C20 N6 C16 C17 -2.4(5)
C21 N7 C25 N8 -179.9(3)
C21 N7 C25 C24 -0.7(5)
C21 C22 C23 C24 -0.5(6)
C22 C23 C24 C25 -0.9(5)
C23 C24 C25 N7 1.5(5)
C23 C24 C25 N8 -179.6(3)
C25 N7 C21 C22 -0.7(5)
C25 N8 C26 N9 -153.6(3)
C25 N8 C26 C27 29.5(5)
C26 N8 C25 N7 -152.8(3)
C26 N8 C25 C24 28.2(5)
C26 N9 C30 C29 -1.1(5)
C26 C27 C28 C29 -0.4(5)
C27 C28 C29 C30 0.1(5)
C28 C29 C30 N9 0.6(5)
C30 N9 C26 N8 -176.4(3)
C30 N9 C26 C27 0.8(5)
C31 N10 C35 N11 177.8(3)
C31 N10 C35 C34 -4.3(5)
C31 C32 C33 C34 -2.1(5)
C32 C33 C34 C35 -1.0(5)
C33 C34 C35 N10 4.2(5)
C33 C34 C35 N11 -178.6(3)
C35 N10 C31 C32 1.0(5)
C35 N11 C36 N12 -164.7(3)
C35 N11 C36 C37 18.8(5)
C36 N11 C35 N10 -154.9(3)
C36 N11 C35 C34 27.5(5)
C36 N12 C40 C39 -1.1(5)
C36 C37 C38 C39 -1.5(5)
C37 C38 C39 C40 -1.1(5)
C38 C39 C40 N12 2.5(5)
C40 N12 C36 N11 -178.4(3)
C40 N12 C36 C37 -1.7(4)
O5A S2A C42A F4A 180.0
O5A S2A C42A F5A -60.0
O5A S2A C42A F6A 60.0
O6A S2A C42A F4A 60.0
O6A S2A C42A F5A 180.0
O6A S2A C42A F6A -60.0
O7A S2A C42A F4A -60.0
O7A S2A C42A F5A 60.0
O7A S2A C42A F6A 180.0
O5 S2 C42 F4 53.5(4)
O5 S2 C42 F5 -66.9(5)
O5 S2 C42 F6 173.7(4)
O6 S2 C42 F4 -66.1(4)
O6 S2 C42 F5 173.5(4)
O6 S2 C42 F6 54.2(4)
O7 S2 C42 F4 174.7(4)
O7 S2 C42 F5 54.3(5)
O7 S2 C42 F6 -65.1(4)
O8 S3 C43 F7 -179.5(3)
O8 S3 C43 F8 60.2(3)
O8 S3 C43 F9 -59.0(3)
O9 S3 C43 F7 61.0(3)
O9 S3 C43 F8 -59.3(3)
O9 S3 C43 F9 -178.5(3)
O10 S3 C43 F7 -59.5(3)
O10 S3 C43 F8 -179.7(3)
O10 S3 C43 F9 61.1(3)
O2 S1 C41 F1 50.0(3)
O2 S1 C41 F2 -69.4(3)
O2 S1 C41 F3 170.5(3)
O3 S1 C41 F1 -69.7(3)
O3 S1 C41 F2 170.9(2)
O3 S1 C41 F3 50.8(3)
O4 S1 C41 F1 169.7(2)
O4 S1 C41 F2 50.4(3)
O4 S1 C41 F3 -69.7(3)
